data_4108698
loop_
_publ_author_name
'Tillmann K\"opke'
'Maren Pink'
'Jeffrey M. Zaleski'

_publ_section_title
;
 Expansion by Contraction: Diversifying the Photochemical Reactivity Scope
 of Diazo-oxochlorins toward Development of in Situ Alkylating Agents
;
_journal_name_full 'Journal of the American Chemical Society'
_journal_page_first 15864
_journal_page_last 15871
_journal_paper_doi 10.1021/ja800094e
_journal_volume 130
_journal_year 2008
_chemical_formula_moiety 'C44 H26 Cu N4 O1, 0.86 C4 H10 O'
_chemical_formula_sum 'C47.43 H34.58 Cu N4 O1.86'
_chemical_formula_weight 753.82
_chemical_name_systematic
; 
 ? 
;
_space_group_IT_number 14
_symmetry_cell_setting monoclinic
_symmetry_space_group_name_Hall '-P 2ybc'
_symmetry_space_group_name_H-M 'P 1 21/c 1'
_atom_sites_solution_hydrogens geom
_atom_sites_solution_primary direct
_atom_sites_solution_secondary difmap
_audit_creation_method SHELXL-97
_cell_angle_alpha 90.00
_cell_angle_beta 109.326(5)
_cell_angle_gamma 90.00
_cell_formula_units_Z 4
_cell_length_a 13.552(3)
_cell_length_b 18.959(5)
_cell_length_c 14.881(3)
_cell_measurement_reflns_used 2366
_cell_measurement_temperature 130(2)
_cell_measurement_theta_max 22.5
_cell_measurement_theta_min 2.6
_cell_volume 3608.0(14)
_computing_cell_refinement 'SAINT (Bruker, 2003)'
_computing_data_collection 'SMART (Bruker, 2001)'
_computing_data_reduction 'SAINT (Bruker, 2003)'
_computing_molecular_graphics 'SHELXTL (Bruker, 2003), XTEL (loc. libr.)'
_computing_publication_material 'SHELXTL (Bruker, 2003)'
_computing_structure_refinement 'SHELXL-97 (Sheldrick, 1997)'
_computing_structure_solution 'SIR-2004 (Burla et al., 2005)'
_diffrn_ambient_temperature 130(2)
_diffrn_detector 'CCD area detector'
_diffrn_detector_area_resol_mean 44.52
_diffrn_detector_type 'Bruker SMART 6000'
_diffrn_measured_fraction_theta_full 0.993
_diffrn_measured_fraction_theta_max 0.993
_diffrn_measurement_details '0.30 degree frames measured for 60 seconds each'
_diffrn_measurement_device 'three-circle goniometer with fixed chi'
_diffrn_measurement_device_type 'Bruker Platform goniometer'
_diffrn_measurement_method \w-scans
_diffrn_radiation_monochromator graphite
_diffrn_radiation_source 'fine-focus sealed tube'
_diffrn_radiation_type MoK\a
_diffrn_radiation_wavelength 0.71073
_diffrn_reflns_av_R_equivalents 0.0714
_diffrn_reflns_av_sigmaI/netI 0.0688
_diffrn_reflns_limit_h_max 16
_diffrn_reflns_limit_h_min -16
_diffrn_reflns_limit_k_max 22
_diffrn_reflns_limit_k_min -18
_diffrn_reflns_limit_l_max 17
_diffrn_reflns_limit_l_min -17
_diffrn_reflns_number 21562
_diffrn_reflns_theta_full 25.15
_diffrn_reflns_theta_max 25.15
_diffrn_reflns_theta_min 1.92
_exptl_absorpt_coefficient_mu 0.653
_exptl_absorpt_correction_T_max 0.9376
_exptl_absorpt_correction_T_min 0.9085
_exptl_absorpt_correction_type multi-scan
_exptl_absorpt_process_details 'SADABS, R. Blessing; 1995'
_exptl_crystal_colour black
_exptl_crystal_density_diffrn 1.388
_exptl_crystal_description block
_exptl_crystal_F_000 1564
_exptl_crystal_size_max 0.15
_exptl_crystal_size_mid 0.13
_exptl_crystal_size_min 0.10
_refine_diff_density_max 0.896
_refine_diff_density_min -0.458
_refine_diff_density_rms 0.078
_refine_ls_extinction_method none
_refine_ls_goodness_of_fit_ref 1.040
_refine_ls_hydrogen_treatment riding
_refine_ls_matrix_type full
_refine_ls_number_parameters 570
_refine_ls_number_reflns 6413
_refine_ls_number_restraints 102
_refine_ls_restrained_S_all 1.053
_refine_ls_R_factor_all 0.0951
_refine_ls_R_factor_gt 0.0595
_refine_ls_shift/su_max 0.001
_refine_ls_shift/su_mean 0.000
_refine_ls_structure_factor_coef Fsqd
_refine_ls_weighting_details 'calc w=1/[\s^2^(Fo^2^)+(0.0742P)^2^+5.7134P] where P=(Fo^2^+2Fc^2^)/3'
_refine_ls_weighting_scheme calc
_refine_ls_wR_factor_gt 0.1475
_refine_ls_wR_factor_ref 0.1660
_reflns_number_gt 4415
_reflns_number_total 6413
_reflns_threshold_expression >2sigma(I)
_cod_data_source_file ja800094e_si_005.cif
_cod_data_source_block 06022
_cod_original_cell_volume 3608.0(15)
_cod_database_code 4108698

loop_
_symmetry_equiv_pos_as_xyz
'x, y, z'
'-x, y+1/2, -z+1/2'
'-x, -y, -z'
'x, -y-1/2, z-1/2'

loop_
_atom_site_label
_atom_site_type_symbol
_atom_site_fract_x
_atom_site_fract_y
_atom_site_fract_z
_atom_site_U_iso_or_equiv
_atom_site_adp_type
_atom_site_occupancy
_atom_site_symmetry_multiplicity
_atom_site_calc_flag
_atom_site_refinement_flags
_atom_site_disorder_assembly
_atom_site_disorder_group
Cu1 Cu 0.65764(4) 0.12147(3) 0.07199(4) 0.02676(17) Uani 1 1 d D . .
N1 N 0.5274(4) 0.1086(6) 0.1020(3) 0.0286(10) Uani 0.850(3) 1 d PD A 1
C1 C 0.5042(4) 0.1163(6) 0.1855(4) 0.0279(10) Uani 0.850(3) 1 d PD A 1
C2 C 0.3942(4) 0.0981(5) 0.1659(4) 0.0321(12) Uani 0.850(3) 1 d PD A 1
O1 O 0.3444(3) 0.0984(2) 0.2295(3) 0.0430(10) Uani 0.850(3) 1 d PD A 1
H1 H 0.2835 0.1140 0.2040 0.052 Uiso 0.850(3) 1 calc PR A 1
C3 C 0.3537(3) 0.0806(3) 0.0717(3) 0.0296(12) Uani 0.850(3) 1 d PD A 1
C4 C 0.4377(4) 0.0876(3) 0.0356(3) 0.0290(12) Uani 0.850(3) 1 d PD A 1
C5 C 0.4078(3) 0.0730(3) -0.0607(3) 0.0271(12) Uani 0.850(3) 1 d PD A 1
C6 C 0.4767(3) 0.0795(3) -0.1120(3) 0.0281(12) Uani 0.850(3) 1 d PD A 1
C7 C 0.4559(4) 0.0677(3) -0.2126(4) 0.0348(13) Uani 0.850(3) 1 d PD A 1
H7 H 0.3907 0.0548 -0.2580 0.042 Uiso 0.850(3) 1 calc PR A 1
C8 C 0.5455(4) 0.0784(3) -0.2296(4) 0.0335(12) Uani 0.850(3) 1 d PD A 1
H8 H 0.5556 0.0743 -0.2896 0.040 Uiso 0.850(3) 1 calc PR A 1
C9 C 0.6252(4) 0.0975(5) -0.1397(4) 0.0268(10) Uani 0.850(3) 1 d PD A 1
N2 N 0.5803(3) 0.0990(2) -0.0669(3) 0.0250(12) Uani 0.850(3) 1 d PD A 1
C21 C 0.2962(3) 0.0530(3) -0.0886(3) 0.0280(12) Uani 0.850(3) 1 d PD A 1
C22 C 0.2625(3) 0.0578(3) -0.0066(3) 0.0287(11) Uani 0.850(3) 1 d PD A 1
C23 C 0.1621(4) 0.0439(3) -0.0129(3) 0.0315(12) Uani 0.850(3) 1 d PD A 1
H23 H 0.1409 0.0478 0.0417 0.038 Uiso 0.850(3) 1 calc PR A 1
C24 C 0.0899(4) 0.0237(3) -0.1008(4) 0.0374(13) Uani 0.850(3) 1 d PD A 1
H24 H 0.0194 0.0140 -0.1059 0.045 Uiso 0.850(3) 1 calc PR A 1
C25 C 0.1212(4) 0.0177(4) -0.1802(4) 0.0374(14) Uani 0.850(3) 1 d PD A 1
H25 H 0.0720 0.0032 -0.2391 0.045 Uiso 0.850(3) 1 calc PR A 1
C26 C 0.2227(4) 0.0326(3) -0.1752(3) 0.0350(13) Uani 0.850(3) 1 d PD A 1
H26 H 0.2425 0.0289 -0.2306 0.042 Uiso 0.850(3) 1 calc PR A 1
C1S C 0.1542(10) 0.0059(5) -0.4457(7) 0.095(4) Uani 0.689(6) 1 d PDU B 1
H1SA H 0.0902 -0.0205 -0.4787 0.143 Uiso 0.689(6) 1 calc PR B 1
H1SB H 0.1880 -0.0146 -0.3826 0.143 Uiso 0.689(6) 1 calc PR B 1
H1SC H 0.2019 0.0035 -0.4827 0.143 Uiso 0.689(6) 1 calc PR B 1
C2S C 0.1270(9) 0.0815(5) -0.4353(7) 0.076(3) Uani 0.689(6) 1 d PDU B 1
H2SA H 0.0900 0.1013 -0.4991 0.091 Uiso 0.689(6) 1 calc PR B 1
H2SB H 0.0789 0.0837 -0.3977 0.091 Uiso 0.689(6) 1 calc PR B 1
O3S O 0.2112(5) 0.1207(3) -0.3926(3) 0.0539(15) Uani 0.689(6) 1 d PDU B 1
C4S C 0.1906(9) 0.1914(6) -0.3827(6) 0.062(2) Uani 0.689(6) 1 d PDU B 1
H4SA H 0.1415 0.1973 -0.3466 0.074 Uiso 0.689(6) 1 calc PR B 1
H4SB H 0.1612 0.2147 -0.4455 0.074 Uiso 0.689(6) 1 calc PR B 1
C5S C 0.2981(11) 0.2203(8) -0.3276(7) 0.090(4) Uani 0.689(6) 1 d PDU B 1
H5SA H 0.2929 0.2710 -0.3169 0.135 Uiso 0.689(6) 1 calc PR B 1
H5SB H 0.3455 0.2126 -0.3641 0.135 Uiso 0.689(6) 1 calc PR B 1
H5SC H 0.3254 0.1961 -0.2661 0.135 Uiso 0.689(6) 1 calc PR B 1
C1F C 0.060(4) 0.0615(19) -0.427(3) 0.095(4) Uani 0.169(5) 1 d PDU C 3
H1FA H 0.0459 0.0157 -0.4598 0.143 Uiso 0.169(5) 1 calc PR C 3
H1FB H -0.0062 0.0856 -0.4350 0.143 Uiso 0.169(5) 1 calc PR C 3
H1FC H 0.0981 0.0542 -0.3595 0.143 Uiso 0.169(5) 1 calc PR C 3
C2F C 0.125(4) 0.1054(14) -0.470(3) 0.076(3) Uani 0.169(5) 1 d PDU C 3
H2FA H 0.1984 0.0898 -0.4465 0.091 Uiso 0.169(5) 1 calc PR C 3
H2FB H 0.0980 0.1019 -0.5401 0.091 Uiso 0.169(5) 1 calc PR C 3
O3F O 0.1162(18) 0.1718(10) -0.4420(14) 0.0539(15) Uani 0.169(5) 1 d PDU C 3
C4F C 0.186(3) 0.189(3) -0.357(2) 0.062(2) Uani 0.169(5) 1 d PDU C 3
H4FA H 0.2139 0.1447 -0.3219 0.074 Uiso 0.169(5) 1 calc PR C 3
H4FB H 0.1495 0.2150 -0.3197 0.074 Uiso 0.169(5) 1 calc PR C 3
C5F C 0.273(4) 0.232(4) -0.365(3) 0.090(4) Uani 0.169(5) 1 d PDU C 3
H5FA H 0.3230 0.2410 -0.3015 0.135 Uiso 0.169(5) 1 calc PR C 3
H5FB H 0.2462 0.2766 -0.3965 0.135 Uiso 0.169(5) 1 calc PR C 3
H5FC H 0.3087 0.2062 -0.4031 0.135 Uiso 0.169(5) 1 calc PR C 3
N2D N 0.5875(7) 0.0836(16) -0.0581(8) 0.0250(12) Uani 0.150(3) 1 d PD A 2
C9D C 0.6122(14) 0.094(2) -0.1403(10) 0.0268(10) Uani 0.150(3) 1 d PD A 2
C8D C 0.5222(10) 0.0729(15) -0.2217(7) 0.0335(12) Uani 0.150(3) 1 d PD A 2
O1D O 0.5242(11) 0.0605(13) -0.3092(8) 0.0430(10) Uani 0.150(3) 1 d PD A 2
H1D H 0.4647 0.0474 -0.3443 0.052 Uiso 0.150(3) 1 calc PR A 2
C7D C 0.4418(9) 0.0591(18) -0.1879(7) 0.0348(13) Uani 0.150(3) 1 d PD A 2
C6D C 0.4849(7) 0.0671(14) -0.0878(7) 0.0281(12) Uani 0.150(3) 1 d PD A 2
C5D C 0.4100(8) 0.0609(14) -0.0439(7) 0.0271(12) Uani 0.150(3) 1 d PD A 2
C4D C 0.4308(10) 0.078(2) 0.0516(9) 0.0290(12) Uani 0.150(3) 1 d PD A 2
C3D C 0.3589(12) 0.079(2) 0.1050(11) 0.0296(12) Uani 0.150(3) 1 d PD A 2
H3D H 0.2879 0.0643 0.0825 0.036 Uiso 0.150(3) 1 calc PR A 2
C2D C 0.4113(15) 0.104(3) 0.1918(15) 0.0321(12) Uani 0.150(3) 1 d PD A 2
H2D H 0.3837 0.1106 0.2420 0.039 Uiso 0.150(3) 1 calc PR A 2
C1D C 0.5186(18) 0.118(4) 0.1957(16) 0.0279(10) Uani 0.150(3) 1 d PD A 2
N1D N 0.5284(17) 0.104(3) 0.1061(15) 0.0286(10) Uani 0.150(3) 1 d PD A 2
C21D C 0.3127(8) 0.0411(15) -0.1207(8) 0.0280(12) Uani 0.150(3) 1 d PD A 2
C22D C 0.3329(8) 0.0385(12) -0.2098(7) 0.0287(11) Uani 0.150(3) 1 d PD A 2
C23D C 0.2588(10) 0.0161(14) -0.2911(8) 0.0315(12) Uani 0.150(3) 1 d PD A 2
H23D H 0.2751 0.0110 -0.3481 0.038 Uiso 0.150(3) 1 calc PR A 2
C24D C 0.1581(10) 0.0006(15) -0.2899(9) 0.0374(13) Uani 0.150(3) 1 d PD A 2
H24D H 0.1053 -0.0141 -0.3467 0.045 Uiso 0.150(3) 1 calc PR A 2
C25D C 0.1354(10) 0.007(2) -0.2059(11) 0.0374(14) Uani 0.150(3) 1 d PD A 2
H25D H 0.0659 -0.0010 -0.2067 0.045 Uiso 0.150(3) 1 calc PR A 2
C26D C 0.2123(9) 0.0237(15) -0.1212(9) 0.0350(13) Uani 0.150(3) 1 d PD A 2
H26D H 0.1969 0.0236 -0.0634 0.042 Uiso 0.150(3) 1 calc PR A 2
N3 N 0.7879(3) 0.13788(18) 0.0421(2) 0.0263(8) Uani 1 1 d D A .
N4 N 0.7275(3) 0.14923(18) 0.2080(2) 0.0274(8) Uani 1 1 d D A .
C10 C 0.7255(4) 0.1128(2) -0.1304(3) 0.0291(10) Uani 1 1 d . . .
C11 C 0.8024(3) 0.1311(2) -0.0448(3) 0.0262(9) Uani 1 1 d . A .
C12 C 0.9089(4) 0.1469(2) -0.0353(3) 0.0318(10) Uani 1 1 d . . .
H12 H 0.9388 0.1460 -0.0847 0.038 Uiso 1 1 calc R A .
C13 C 0.9586(4) 0.1630(2) 0.0572(3) 0.0319(10) Uani 1 1 d . A .
H13 H 1.0300 0.1759 0.0849 0.038 Uiso 1 1 calc R . .
C14 C 0.8837(3) 0.1573(2) 0.1052(3) 0.0252(9) Uani 1 1 d . . .
C15 C 0.9056(3) 0.1712(2) 0.2025(3) 0.0285(10) Uani 1 1 d . A .
C16 C 0.8317(3) 0.1670(2) 0.2494(3) 0.0292(10) Uani 1 1 d . . .
C17 C 0.8527(4) 0.1828(2) 0.3489(3) 0.0312(10) Uani 1 1 d . A .
H17 H 0.9182 0.1960 0.3937 0.037 Uiso 1 1 calc R . .
C18 C 0.7617(4) 0.1753(2) 0.3660(3) 0.0321(10) Uani 1 1 d . . .
H18 H 0.7512 0.1828 0.4253 0.038 Uiso 1 1 calc R A .
C19 C 0.6836(3) 0.1539(2) 0.2793(3) 0.0281(10) Uani 1 1 d . A .
C20 C 0.5793(4) 0.1395(2) 0.2702(3) 0.0306(10) Uani 1 1 d . . .
C27 C 0.7555(3) 0.1110(2) -0.2191(3) 0.0293(10) Uani 1 1 d . A .
C28 C 0.7345(4) 0.1690(2) -0.2806(3) 0.0354(11) Uani 1 1 d . . .
H28 H 0.7008 0.2092 -0.2662 0.043 Uiso 1 1 calc R A .
C29 C 0.7622(4) 0.1686(3) -0.3625(3) 0.0390(12) Uani 1 1 d . A .
H29 H 0.7466 0.2081 -0.4042 0.047 Uiso 1 1 calc R . .
C30 C 0.8122(4) 0.1111(3) -0.3825(3) 0.0440(13) Uani 1 1 d . . .
H30 H 0.8329 0.1112 -0.4376 0.053 Uiso 1 1 calc R A .
C31 C 0.8328(5) 0.0533(3) -0.3237(4) 0.0567(16) Uani 1 1 d . A .
H31 H 0.8668 0.0134 -0.3388 0.068 Uiso 1 1 calc R . .
C32 C 0.8043(4) 0.0529(3) -0.2426(4) 0.0464(13) Uani 1 1 d . . .
H32 H 0.8183 0.0124 -0.2026 0.056 Uiso 1 1 calc R A .
C33 C 1.0136(4) 0.1941(2) 0.2610(3) 0.0312(10) Uani 1 1 d . . .
C34 C 1.0949(4) 0.1461(3) 0.2895(4) 0.0433(12) Uani 1 1 d . A .
H34 H 1.0831 0.0985 0.2688 0.052 Uiso 1 1 calc R . .
C35 C 1.1933(4) 0.1666(3) 0.3480(4) 0.0531(15) Uani 1 1 d . . .
H35 H 1.2486 0.1333 0.3678 0.064 Uiso 1 1 calc R A .
C36 C 1.2104(4) 0.2366(3) 0.3774(4) 0.0551(15) Uani 1 1 d . A .
H36 H 1.2781 0.2512 0.4165 0.066 Uiso 1 1 calc R . .
C37 C 1.1310(4) 0.2840(3) 0.3505(4) 0.0511(14) Uani 1 1 d . . .
H37 H 1.1428 0.3314 0.3718 0.061 Uiso 1 1 calc R A .
C38 C 1.0322(4) 0.2632(3) 0.2916(4) 0.0417(12) Uani 1 1 d . A .
H38 H 0.9772 0.2968 0.2723 0.050 Uiso 1 1 calc R . .
C39 C 0.5479(4) 0.1492(2) 0.3574(3) 0.0314(10) Uani 1 1 d . A .
C40 C 0.5390(4) 0.0917(3) 0.4115(3) 0.0434(13) Uani 1 1 d . . .
H40 H 0.5539 0.0457 0.3943 0.052 Uiso 1 1 calc R A .
C41 C 0.5081(5) 0.1012(3) 0.4910(4) 0.0527(15) Uani 1 1 d . A .
H41 H 0.5015 0.0614 0.5273 0.063 Uiso 1 1 calc R . .
C42 C 0.4870(4) 0.1678(3) 0.5179(3) 0.0401(12) Uani 1 1 d . . .
H42 H 0.4655 0.1738 0.5721 0.048 Uiso 1 1 calc R A .
C43 C 0.4974(4) 0.2251(3) 0.4654(3) 0.0376(11) Uani 1 1 d . A .
H43 H 0.4837 0.2711 0.4837 0.045 Uiso 1 1 calc R . .
C44 C 0.5280(4) 0.2162(2) 0.3851(3) 0.0341(11) Uani 1 1 d . . .
H44 H 0.5353 0.2562 0.3493 0.041 Uiso 1 1 calc R A .

loop_
_atom_site_aniso_label
_atom_site_aniso_U_11
_atom_site_aniso_U_22
_atom_site_aniso_U_33
_atom_site_aniso_U_23
_atom_site_aniso_U_13
_atom_site_aniso_U_12
Cu1 0.0320(3) 0.0247(3) 0.0214(3) -0.0016(2) 0.0060(2) -0.0020(2)
N1 0.034(2) 0.029(3) 0.0206(18) -0.0024(18) 0.0050(16) 0.0007(16)
C1 0.036(3) 0.023(2) 0.023(2) 0.000(2) 0.007(2) -0.004(3)
C2 0.038(3) 0.034(3) 0.021(3) -0.003(3) 0.007(3) -0.005(3)
O1 0.042(2) 0.059(3) 0.035(2) -0.0075(19) 0.0212(19) -0.008(2)
C3 0.040(3) 0.025(2) 0.017(3) 0.003(3) 0.000(2) -0.001(2)
C4 0.038(3) 0.024(3) 0.024(3) 0.004(2) 0.009(2) 0.003(2)
C5 0.035(3) 0.017(3) 0.025(2) 0.001(2) 0.004(2) 0.0044(19)
C6 0.029(3) 0.020(3) 0.034(3) 0.002(2) 0.009(2) 0.004(2)
C7 0.033(3) 0.038(3) 0.030(3) -0.007(3) 0.006(2) -0.002(2)
C8 0.036(3) 0.037(3) 0.026(3) -0.004(2) 0.008(2) 0.000(2)
C9 0.034(3) 0.024(2) 0.020(2) -0.0011(18) 0.0047(19) 0.004(2)
N2 0.032(2) 0.016(3) 0.027(2) 0.0040(17) 0.0099(17) 0.0018(17)
C21 0.034(3) 0.022(3) 0.030(3) 0.003(2) 0.013(2) 0.002(2)
C22 0.036(3) 0.024(3) 0.026(3) 0.003(2) 0.011(2) 0.001(2)
C23 0.037(3) 0.031(3) 0.027(3) 0.001(2) 0.012(2) -0.001(2)
C24 0.032(3) 0.039(3) 0.041(3) 0.003(3) 0.012(3) -0.001(2)
C25 0.033(3) 0.041(4) 0.036(3) -0.001(3) 0.008(2) -0.004(3)
C26 0.043(3) 0.037(3) 0.023(3) -0.004(3) 0.008(3) -0.001(2)
C1S 0.161(12) 0.061(5) 0.053(6) -0.017(5) 0.021(7) -0.007(6)
C2S 0.127(8) 0.064(5) 0.036(5) 0.021(4) 0.027(6) 0.007(5)
O3S 0.080(4) 0.052(3) 0.026(3) -0.008(2) 0.013(2) 0.012(3)
C4S 0.101(6) 0.069(5) 0.038(5) 0.013(5) 0.053(5) 0.025(4)
C5S 0.163(9) 0.084(8) 0.050(7) -0.022(7) 0.071(7) -0.072(8)
C1F 0.161(12) 0.061(5) 0.053(6) -0.017(5) 0.021(7) -0.007(6)
C2F 0.127(8) 0.064(5) 0.036(5) 0.021(4) 0.027(6) 0.007(5)
O3F 0.080(4) 0.052(3) 0.026(3) -0.008(2) 0.013(2) 0.012(3)
C4F 0.101(6) 0.069(5) 0.038(5) 0.013(5) 0.053(5) 0.025(4)
C5F 0.163(9) 0.084(8) 0.050(7) -0.022(7) 0.071(7) -0.072(8)
N2D 0.032(2) 0.016(3) 0.027(2) 0.0040(17) 0.0099(17) 0.0018(17)
C9D 0.034(3) 0.024(2) 0.020(2) -0.0011(18) 0.0047(19) 0.004(2)
C8D 0.036(3) 0.037(3) 0.026(3) -0.004(2) 0.008(2) 0.000(2)
O1D 0.042(2) 0.059(3) 0.035(2) -0.0075(19) 0.0212(19) -0.008(2)
C7D 0.033(3) 0.038(3) 0.030(3) -0.007(3) 0.006(2) -0.002(2)
C6D 0.029(3) 0.020(3) 0.034(3) 0.002(2) 0.009(2) 0.004(2)
C5D 0.035(3) 0.017(3) 0.025(2) 0.001(2) 0.004(2) 0.0044(19)
C4D 0.038(3) 0.024(3) 0.024(3) 0.004(2) 0.009(2) 0.003(2)
C3D 0.040(3) 0.025(2) 0.017(3) 0.003(3) 0.000(2) -0.001(2)
C2D 0.038(3) 0.034(3) 0.021(3) -0.003(3) 0.007(3) -0.005(3)
C1D 0.036(3) 0.023(2) 0.023(2) 0.000(2) 0.007(2) -0.004(3)
N1D 0.034(2) 0.029(3) 0.0206(18) -0.0024(18) 0.0050(16) 0.0007(16)
C21D 0.034(3) 0.022(3) 0.030(3) 0.003(2) 0.013(2) 0.002(2)
C22D 0.036(3) 0.024(3) 0.026(3) 0.003(2) 0.011(2) 0.001(2)
C23D 0.037(3) 0.031(3) 0.027(3) 0.001(2) 0.012(2) -0.001(2)
C24D 0.032(3) 0.039(3) 0.041(3) 0.003(3) 0.012(3) -0.001(2)
C25D 0.033(3) 0.041(4) 0.036(3) -0.001(3) 0.008(2) -0.004(3)
C26D 0.043(3) 0.037(3) 0.023(3) -0.004(3) 0.008(3) -0.001(2)
N3 0.033(2) 0.0273(19) 0.0189(17) -0.0017(15) 0.0082(15) -0.0015(15)
N4 0.032(2) 0.0235(18) 0.0261(19) 0.0010(16) 0.0089(16) -0.0023(15)
C10 0.040(3) 0.023(2) 0.022(2) 0.0004(18) 0.0070(19) 0.0013(19)
C11 0.031(2) 0.022(2) 0.024(2) 0.0013(18) 0.0066(18) 0.0010(18)
C12 0.044(3) 0.029(2) 0.024(2) 0.0019(19) 0.013(2) 0.000(2)
C13 0.033(2) 0.032(2) 0.030(2) -0.001(2) 0.010(2) -0.003(2)
C14 0.032(2) 0.022(2) 0.020(2) -0.0006(18) 0.0068(18) -0.0020(18)
C15 0.037(3) 0.024(2) 0.024(2) -0.0035(18) 0.0090(19) -0.0002(18)
C16 0.037(3) 0.027(2) 0.022(2) -0.0008(18) 0.0082(19) 0.0004(19)
C17 0.034(3) 0.035(3) 0.021(2) -0.0008(19) 0.0035(19) -0.003(2)
C18 0.039(3) 0.036(3) 0.020(2) 0.0019(19) 0.008(2) 0.000(2)
C19 0.040(3) 0.023(2) 0.021(2) 0.0019(18) 0.0101(19) -0.0032(19)
C20 0.044(3) 0.023(2) 0.027(2) -0.0009(18) 0.014(2) -0.0032(19)
C27 0.034(2) 0.033(2) 0.020(2) -0.0011(19) 0.0068(18) -0.0023(19)
C28 0.042(3) 0.033(3) 0.031(3) -0.001(2) 0.011(2) -0.004(2)
C29 0.048(3) 0.041(3) 0.027(2) 0.008(2) 0.011(2) -0.002(2)
C30 0.053(3) 0.059(3) 0.023(2) 0.008(2) 0.017(2) 0.011(3)
C31 0.081(4) 0.062(4) 0.034(3) 0.009(3) 0.030(3) 0.033(3)
C32 0.068(4) 0.043(3) 0.032(3) 0.012(2) 0.022(3) 0.020(3)
C33 0.033(2) 0.037(3) 0.022(2) -0.004(2) 0.0074(19) -0.001(2)
C34 0.045(3) 0.043(3) 0.039(3) -0.005(2) 0.010(2) 0.000(2)
C35 0.037(3) 0.069(4) 0.049(3) -0.006(3) 0.008(3) 0.008(3)
C36 0.034(3) 0.083(4) 0.045(3) -0.023(3) 0.009(2) -0.011(3)
C37 0.046(3) 0.055(3) 0.050(3) -0.014(3) 0.012(3) -0.011(3)
C38 0.036(3) 0.044(3) 0.043(3) -0.010(2) 0.010(2) -0.003(2)
C39 0.036(3) 0.033(2) 0.027(2) -0.006(2) 0.011(2) -0.006(2)
C40 0.079(4) 0.029(2) 0.029(3) 0.000(2) 0.027(3) -0.003(2)
C41 0.097(5) 0.037(3) 0.037(3) 0.001(2) 0.040(3) -0.008(3)
C42 0.051(3) 0.044(3) 0.030(3) -0.006(2) 0.020(2) -0.006(2)
C43 0.040(3) 0.036(3) 0.041(3) -0.008(2) 0.018(2) -0.002(2)
C44 0.039(3) 0.030(2) 0.035(3) 0.003(2) 0.014(2) -0.003(2)

loop_
_atom_type_symbol
_atom_type_description
_atom_type_scat_dispersion_real
_atom_type_scat_dispersion_imag
_atom_type_scat_source
C C 0.0033 0.0016 'International Tables Vol C Tables 4.2.6.8 and 6.1.1.4'
H H 0.0000 0.0000 'International Tables Vol C Tables 4.2.6.8 and 6.1.1.4'
N N 0.0061 0.0033 'International Tables Vol C Tables 4.2.6.8 and 6.1.1.4'
O O 0.0106 0.0060 'International Tables Vol C Tables 4.2.6.8 and 6.1.1.4'
Cu Cu 0.3201 1.2651 'International Tables Vol C Tables 4.2.6.8 and 6.1.1.4'

loop_
_geom_angle_atom_site_label_1
_geom_angle_atom_site_label_2
_geom_angle_atom_site_label_3
_geom_angle
N1 Cu1 N3 178.1(3)
N1 Cu1 N2D 90.0(3)
N3 Cu1 N2D 90.7(3)
N1 Cu1 N4 87.87(15)
N3 Cu1 N4 91.56(14)
N2D Cu1 N4 173.9(9)
N1 Cu1 N1D 3(2)
N3 Cu1 N1D 178.3(11)
N2D Cu1 N1D 90.6(3)
N4 Cu1 N1D 87.0(3)
N1 Cu1 N2 90.34(14)
N3 Cu1 N2 90.12(15)
N2D Cu1 N2 9.1(10)
N4 Cu1 N2 176.16(16)
N1D Cu1 N2 91.4(4)
C4 N1 C1 105.7(4)
C4 N1 Cu1 121.8(3)
C1 N1 Cu1 132.5(3)
N1 C1 C20 121.7(4)
N1 C1 C2 108.4(4)
C20 C1 C2 129.9(5)
O1 C2 C3 127.1(5)
O1 C2 C1 125.5(4)
C3 C2 C1 107.4(4)
C2 C3 C4 105.4(4)
C2 C3 C22 147.2(5)
C4 C3 C22 107.4(4)
N1 C4 C5 134.7(5)
N1 C4 C3 113.1(4)
C5 C4 C3 112.2(4)
C4 C5 C6 122.1(4)
C4 C5 C21 105.3(4)
C6 C5 C21 132.6(4)
N2 C6 C5 120.8(4)
N2 C6 C7 111.1(4)
C5 C6 C7 128.1(4)
C8 C7 C6 107.1(4)
C8 C7 H7 126.4
C6 C7 H7 126.4
C7 C8 C9 107.9(5)
C7 C8 H8 126.1
C9 C8 H8 126.1
C10 C9 N2 126.4(4)
C10 C9 C8 124.0(5)
N2 C9 C8 109.5(4)
C6 N2 C9 104.4(4)
C6 N2 Cu1 130.2(3)
C9 N2 Cu1 125.4(3)
C26 C21 C22 118.0(4)
C26 C21 C5 132.9(5)
C22 C21 C5 109.1(4)
C23 C22 C21 121.4(4)
C23 C22 C3 132.7(5)
C21 C22 C3 105.9(4)
C22 C23 C24 119.4(5)
C22 C23 H23 120.3
C24 C23 H23 120.3
C25 C24 C23 120.1(5)
C25 C24 H24 120.0
C23 C24 H24 120.0
C26 C25 C24 121.2(5)
C26 C25 H25 119.4
C24 C25 H25 119.4
C25 C26 C21 120.0(5)
C25 C26 H26 120.0
C21 C26 H26 120.0
C2S C1S H1SA 109.5
C2S C1S H1SB 109.5
H1SA C1S H1SB 109.5
C2S C1S H1SC 109.5
H1SA C1S H1SC 109.5
H1SB C1S H1SC 109.5
O3S C2S C1S 112.4(10)
O3S C2S H2SA 109.1
C1S C2S H2SA 109.1
O3S C2S H2SB 109.1
C1S C2S H2SB 109.1
H2SA C2S H2SB 107.8
C2S O3S C4S 114.8(8)
O3S C4S C5S 102.5(10)
O3S C4S H4SA 111.3
C5S C4S H4SA 111.3
O3S C4S H4SB 111.3
C5S C4S H4SB 111.3
H4SA C4S H4SB 109.2
C4S C5S H5SA 109.5
C4S C5S H5SB 109.5
H5SA C5S H5SB 109.5
C4S C5S H5SC 109.5
H5SA C5S H5SC 109.5
H5SB C5S H5SC 109.5
C2F C1F H1FA 109.5
C2F C1F H1FB 109.5
H1FA C1F H1FB 109.5
C2F C1F H1FC 109.5
H1FA C1F H1FC 109.5
H1FB C1F H1FC 109.5
O3F C2F C1F 106(2)
O3F C2F H2FA 110.6
C1F C2F H2FA 110.6
O3F C2F H2FB 110.6
C1F C2F H2FB 110.6
H2FA C2F H2FB 108.7
C4F O3F C2F 114(3)
O3F C4F C5F 113(2)
O3F C4F H4FA 109.1
C5F C4F H4FA 109.1
O3F C4F H4FB 109.1
C5F C4F H4FB 109.1
H4FA C4F H4FB 107.8
C4F C5F H5FA 109.5
C4F C5F H5FB 109.5
H5FA C5F H5FB 109.5
C4F C5F H5FC 109.5
H5FA C5F H5FC 109.5
H5FB C5F H5FC 109.5
C6D N2D C9D 105.6(4)
C6D N2D Cu1 120.8(5)
C9D N2D Cu1 129.0(9)
N2D C9D C8D 108.2(4)
N2D C9D C10 118.4(8)
C8D C9D C10 132.6(7)
O1D C8D C7D 127.0(5)
O1D C8D C9D 125.2(5)
C7D C8D C9D 107.2(5)
C8D O1D H1D 109.5
C8D C7D C6D 105.4(4)
C8D C7D C22D 147.3(5)
C6D C7D C22D 107.3(4)
N2D C6D C5D 134.7(5)
N2D C6D C7D 113.0(4)
C5D C6D C7D 112.1(4)
C6D C5D C4D 121.9(4)
C6D C5D C21D 105.2(4)
C4D C5D C21D 132.5(5)
N1D C4D C5D 120.7(5)
N1D C4D C3D 111.1(4)
C5D C4D C3D 128.0(5)
C2D C3D C4D 107.1(4)
C2D C3D H3D 126.4
C4D C3D H3D 126.4
C3D C2D C1D 107.8(5)
C3D C2D H2D 126.1
C1D C2D H2D 126.1
C20 C1D N1D 132.8(8)
C20 C1D C2D 117.7(7)
N1D C1D C2D 109.5(4)
C4D N1D C1D 104.3(4)
C4D N1D Cu1 130.6(4)
C1D N1D Cu1 125.1(4)
C26D C21D C22D 117.9(4)
C26D C21D C5D 132.9(5)
C22D C21D C5D 109.1(4)
C23D C22D C21D 121.3(5)
C23D C22D C7D 132.7(5)
C21D C22D C7D 105.9(4)
C22D C23D C24D 119.3(5)
C22D C23D H23D 120.3
C24D C23D H23D 120.3
C25D C24D C23D 120.0(5)
C25D C24D H24D 120.0
C23D C24D H24D 120.0
C26D C25D C24D 121.1(5)
C26D C25D H25D 119.4
C24D C25D H25D 119.4
C25D C26D C21D 119.9(5)
C25D C26D H26D 120.1
C21D C26D H26D 120.1
C11 N3 C14 105.7(3)
C11 N3 Cu1 127.6(3)
C14 N3 Cu1 126.7(3)
C19 N4 C16 106.2(3)
C19 N4 Cu1 127.9(3)
C16 N4 Cu1 125.9(3)
C9 C10 C11 124.6(4)
C9 C10 C27 117.4(4)
C11 C10 C27 118.0(4)
C9 C10 C9D 1(2)
C11 C10 C9D 124.4(6)
C27 C10 C9D 117.6(5)
N3 C11 C10 125.8(4)
N3 C11 C12 109.8(4)
C10 C11 C12 124.3(4)
C13 C12 C11 107.1(4)
C13 C12 H12 126.5
C11 C12 H12 126.5
C12 C13 C14 107.2(4)
C12 C13 H13 126.4
C14 C13 H13 126.4
N3 C14 C15 125.7(4)
N3 C14 C13 110.2(4)
C15 C14 C13 124.1(4)
C16 C15 C14 124.1(4)
C16 C15 C33 116.8(4)
C14 C15 C33 119.1(4)
N4 C16 C15 125.9(4)
N4 C16 C17 109.5(4)
C15 C16 C17 124.6(4)
C18 C17 C16 106.8(4)
C18 C17 H17 126.6
C16 C17 H17 126.6
C17 C18 C19 108.1(4)
C17 C18 H18 126.0
C19 C18 H18 126.0
N4 C19 C20 126.2(4)
N4 C19 C18 109.5(4)
C20 C19 C18 124.3(4)
C1D C20 C19 120.8(6)
C1D C20 C1 4(2)
C19 C20 C1 123.8(4)
C1D C20 C39 121.9(6)
C19 C20 C39 117.2(4)
C1 C20 C39 119.0(4)
C32 C27 C28 118.0(4)
C32 C27 C10 122.0(4)
C28 C27 C10 120.0(4)
C29 C28 C27 121.0(4)
C29 C28 H28 119.5
C27 C28 H28 119.5
C30 C29 C28 119.5(5)
C30 C29 H29 120.3
C28 C29 H29 120.3
C29 C30 C31 120.6(5)
C29 C30 H30 119.7
C31 C30 H30 119.7
C30 C31 C32 120.3(5)
C30 C31 H31 119.9
C32 C31 H31 119.9
C31 C32 C27 120.6(5)
C31 C32 H32 119.7
C27 C32 H32 119.7
C34 C33 C38 118.8(4)
C34 C33 C15 120.9(4)
C38 C33 C15 120.1(4)
C33 C34 C35 120.8(5)
C33 C34 H34 119.6
C35 C34 H34 119.6
C34 C35 C36 119.4(5)
C34 C35 H35 120.3
C36 C35 H35 120.3
C37 C36 C35 120.3(5)
C37 C36 H36 119.9
C35 C36 H36 119.9
C36 C37 C38 120.2(5)
C36 C37 H37 119.9
C38 C37 H37 119.9
C33 C38 C37 120.5(5)
C33 C38 H38 119.7
C37 C38 H38 119.7
C40 C39 C44 119.0(4)
C40 C39 C20 120.6(4)
C44 C39 C20 120.4(4)
C39 C40 C41 120.1(5)
C39 C40 H40 119.9
C41 C40 H40 119.9
C42 C41 C40 121.0(5)
C42 C41 H41 119.5
C40 C41 H41 119.5
C43 C42 C41 119.2(4)
C43 C42 H42 120.4
C41 C42 H42 120.4
C42 C43 C44 120.4(4)
C42 C43 H43 119.8
C44 C43 H43 119.8
C39 C44 C43 120.4(4)
C39 C44 H44 119.8
C43 C44 H44 119.8

loop_
_geom_bond_atom_site_label_1
_geom_bond_atom_site_label_2
_geom_bond_distance
Cu1 N1 1.974(4)
Cu1 N3 1.983(3)
Cu1 N2D 1.987(7)
Cu1 N4 2.001(3)
Cu1 N1D 2.006(7)
Cu1 N2 2.030(4)
N1 C4 1.349(6)
N1 C1 1.386(6)
C1 C20 1.404(7)
C1 C2 1.462(7)
C2 O1 1.333(6)
C2 C3 1.367(7)
O1 H1 0.8400
C3 C4 1.417(7)
C3 C22 1.456(6)
C4 C5 1.382(7)
C5 C6 1.393(7)
C5 C21 1.480(6)
C6 N2 1.391(6)
C6 C7 1.446(7)
C7 C8 1.336(7)
C7 H7 0.9500
C8 C9 1.460(7)
C8 H8 0.9500
C9 C10 1.352(7)
C9 N2 1.406(6)
C21 C26 1.397(6)
C21 C22 1.441(6)
C22 C23 1.359(6)
C23 C24 1.403(7)
C23 H23 0.9500
C24 C25 1.386(8)
C24 H24 0.9500
C25 C26 1.382(7)
C25 H25 0.9500
C26 H26 0.9500
C1S C2S 1.501(12)
C1S H1SA 0.9800
C1S H1SB 0.9800
C1S H1SC 0.9800
C2S O3S 1.333(11)
C2S H2SA 0.9900
C2S H2SB 0.9900
O3S C4S 1.386(11)
C4S C5S 1.519(12)
C4S H4SA 0.9900
C4S H4SB 0.9900
C5S H5SA 0.9800
C5S H5SB 0.9800
C5S H5SC 0.9800
C1F C2F 1.491(19)
C1F H1FA 0.9800
C1F H1FB 0.9800
C1F H1FC 0.9800
C2F O3F 1.341(19)
C2F H2FA 0.9900
C2F H2FB 0.9900
O3F C4F 1.341(19)
C4F C5F 1.480(19)
C4F H4FA 0.9900
C4F H4FB 0.9900
C5F H5FA 0.9800
C5F H5FB 0.9800
C5F H5FC 0.9800
N2D C6D 1.349(6)
N2D C9D 1.386(6)
C9D C8D 1.463(7)
C9D C10 1.535(11)
C8D O1D 1.333(6)
C8D C7D 1.367(7)
O1D H1D 0.8400
C7D C6D 1.418(7)
C7D C22D 1.456(6)
C6D C5D 1.382(7)
C5D C4D 1.393(7)
C5D C21D 1.480(6)
C4D N1D 1.391(6)
C4D C3D 1.447(7)
C3D C2D 1.336(7)
C3D H3D 0.9500
C2D C1D 1.460(7)
C2D H2D 0.9500
C1D C20 1.214(12)
C1D N1D 1.406(6)
C21D C26D 1.398(7)
C21D C22D 1.441(7)
C22D C23D 1.359(6)
C23D C24D 1.403(7)
C23D H23D 0.9500
C24D C25D 1.386(8)
C24D H24D 0.9500
C25D C26D 1.382(7)
C25D H25D 0.9500
C26D H26D 0.9500
N3 C11 1.376(5)
N3 C14 1.377(5)
N4 C19 1.380(5)
N4 C16 1.382(6)
C10 C11 1.397(6)
C10 C27 1.504(6)
C11 C12 1.434(6)
C12 C13 1.352(6)
C12 H12 0.9500
C13 C14 1.425(6)
C13 H13 0.9500
C14 C15 1.404(6)
C15 C16 1.400(6)
C15 C33 1.498(6)
C16 C17 1.443(6)
C17 C18 1.347(6)
C17 H17 0.9500
C18 C19 1.430(6)
C18 H18 0.9500
C19 C20 1.402(6)
C20 C39 1.505(6)
C27 C32 1.388(7)
C27 C28 1.399(6)
C28 C29 1.388(6)
C28 H28 0.9500
C29 C30 1.369(7)
C29 H29 0.9500
C30 C31 1.372(7)
C30 H30 0.9500
C31 C32 1.384(7)
C31 H31 0.9500
C32 H32 0.9500
C33 C34 1.383(7)
C33 C38 1.383(7)
C34 C35 1.385(7)
C34 H34 0.9500
C35 C36 1.392(8)
C35 H35 0.9500
C36 C37 1.357(8)
C36 H36 0.9500
C37 C38 1.391(7)
C37 H37 0.9500
C38 H38 0.9500
C39 C40 1.384(6)
C39 C44 1.388(6)
C40 C41 1.390(7)
C40 H40 0.9500
C41 C42 1.383(7)
C41 H41 0.9500
C42 C43 1.372(7)
C42 H42 0.9500
C43 C44 1.400(6)
C43 H43 0.9500
C44 H44 0.9500

loop_
_geom_torsion_atom_site_label_1
_geom_torsion_atom_site_label_2
_geom_torsion_atom_site_label_3
_geom_torsion_atom_site_label_4
_geom_torsion
N3 Cu1 N1 C4 107(5)
N2D Cu1 N1 C4 -5.5(12)
N4 Cu1 N1 C4 -179.8(8)
N1D Cu1 N1 C4 -108(16)
N2 Cu1 N1 C4 3.6(8)
N3 Cu1 N1 C1 -74(6)
N2D Cu1 N1 C1 173.5(14)
N4 Cu1 N1 C1 -0.8(10)
N1D Cu1 N1 C1 71(15)
N2 Cu1 N1 C1 -177.4(10)
C4 N1 C1 C20 -178.4(10)
Cu1 N1 C1 C20 2.5(15)
C4 N1 C1 C2 0.4(9)
Cu1 N1 C1 C2 -178.8(9)
N1 C1 C2 O1 179.1(9)
C20 C1 C2 O1 -2.3(16)
N1 C1 C2 C3 -0.5(9)
C20 C1 C2 C3 178.1(11)
O1 C2 C3 C4 -179.1(7)
C1 C2 C3 C4 0.5(8)
O1 C2 C3 C22 0.4(18)
C1 C2 C3 C22 180.0(11)
C1 N1 C4 C5 177.8(8)
Cu1 N1 C4 C5 -2.9(13)
C1 N1 C4 C3 -0.1(9)
Cu1 N1 C4 C3 179.2(7)
C2 C3 C4 N1 -0.2(9)
C22 C3 C4 N1 -180.0(7)
C2 C3 C4 C5 -178.6(6)
C22 C3 C4 C5 1.6(7)
N1 C4 C5 C6 -0.7(11)
C3 C4 C5 C6 177.3(5)
N1 C4 C5 C21 -179.7(8)
C3 C4 C5 C21 -1.7(6)
C4 C5 C6 N2 2.0(7)
C21 C5 C6 N2 -179.3(5)
C4 C5 C6 C7 -178.4(6)
C21 C5 C6 C7 0.3(9)
N2 C6 C7 C8 1.1(6)
C5 C6 C7 C8 -178.5(5)
C6 C7 C8 C9 -0.2(6)
C7 C8 C9 C10 -179.3(8)
C7 C8 C9 N2 -0.7(7)
C5 C6 N2 C9 178.1(5)
C7 C6 N2 C9 -1.5(6)
C5 C6 N2 Cu1 0.4(7)
C7 C6 N2 Cu1 -179.3(4)
C10 C9 N2 C6 179.9(8)
C8 C9 N2 C6 1.4(6)
C10 C9 N2 Cu1 -2.2(10)
C8 C9 N2 Cu1 179.3(4)
N1 Cu1 N2 C6 -2.7(6)
N3 Cu1 N2 C6 179.1(4)
N2D Cu1 N2 C6 85.3(18)
N4 Cu1 N2 C6 -65(3)
N1D Cu1 N2 C6 0(2)
N1 Cu1 N2 C9 179.9(6)
N3 Cu1 N2 C9 1.8(5)
N2D Cu1 N2 C9 -92.0(18)
N4 Cu1 N2 C9 118(2)
N1D Cu1 N2 C9 -177(2)
C4 C5 C21 C26 -179.9(6)
C6 C5 C21 C26 1.2(10)
C4 C5 C21 C22 1.2(5)
C6 C5 C21 C22 -177.7(5)
C26 C21 C22 C23 -0.7(7)
C5 C21 C22 C23 178.4(5)
C26 C21 C22 C3 -179.3(5)
C5 C21 C22 C3 -0.2(6)
C2 C3 C22 C23 1.3(16)
C4 C3 C22 C23 -179.2(6)
C2 C3 C22 C21 179.7(11)
C4 C3 C22 C21 -0.8(6)
C21 C22 C23 C24 0.6(8)
C3 C22 C23 C24 178.8(6)
C22 C23 C24 C25 0.3(8)
C23 C24 C25 C26 -1.1(9)
C24 C25 C26 C21 1.0(9)
C22 C21 C26 C25 -0.1(8)
C5 C21 C26 C25 -178.9(5)
C1S C2S O3S C4S 178.9(7)
C2S O3S C4S C5S 176.6(7)
C1F C2F O3F C4F 87(4)
C2F O3F C4F C5F 103(5)
N1 Cu1 N2D C6D 4.2(16)
N3 Cu1 N2D C6D -174.0(16)
N4 Cu1 N2D C6D 74(5)
N1D Cu1 N2D C6D 7(3)
N2 Cu1 N2D C6D -88(2)
N1 Cu1 N2D C9D 157(2)
N3 Cu1 N2D C9D -22(2)
N4 Cu1 N2D C9D -134(3)
N1D Cu1 N2D C9D 159(3)
N2 Cu1 N2D C9D 65(3)
C6D N2D C9D C8D -8.3(19)
Cu1 N2D C9D C8D -164(2)
C6D N2D C9D C10 -179(3)
Cu1 N2D C9D C10 25(4)
N2D C9D C8D O1D -164(3)
C10 C9D C8D O1D 5(4)
N2D C9D C8D C7D 7.8(19)
C10 C9D C8D C7D 177(4)
O1D C8D C7D C6D 168(3)
C9D C8D C7D C6D -4.0(18)
O1D C8D C7D C22D -10(5)
C9D C8D C7D C22D 178(4)
C9D N2D C6D C5D -168(3)
Cu1 N2D C6D C5D -10(3)
C9D N2D C6D C7D 6(2)
Cu1 N2D C6D C7D 164(2)
C8D C7D C6D N2D -1(2)
C22D C7D C6D N2D 177.6(19)
C8D C7D C6D C5D 175(2)
C22D C7D C6D C5D -7(2)
N2D C6D C5D C4D 5(3)
C7D C6D C5D C4D -169(2)
N2D C6D C5D C21D 180(2)
C7D C6D C5D C21D 5(2)
C6D C5D C4D N1D 1(4)
C21D C5D C4D N1D -171(4)
C6D C5D C4D C3D 176(3)
C21D C5D C4D C3D 3(4)
N1D C4D C3D C2D -1(5)
C5D C4D C3D C2D -176(4)
C4D C3D C2D C1D -1(5)
C3D C2D C1D C20 -179(6)
C3D C2D C1D N1D 3(5)
C5D C4D N1D C1D 178(4)
C3D C4D N1D C1D 3(5)
C5D C4D N1D Cu1 -1(6)
C3D C4D N1D Cu1 -177(5)
C20 C1D N1D C4D 179(7)
C2D C1D N1D C4D -4(5)
C20 C1D N1D Cu1 -2(9)
C2D C1D N1D Cu1 176(5)
N1 Cu1 N1D C4D 75(12)
N3 Cu1 N1D C4D -148(56)
N2D Cu1 N1D C4D -3(5)
N4 Cu1 N1D C4D -177(5)
N2 Cu1 N1D C4D 7(5)
N1 Cu1 N1D C1D -104(19)
N3 Cu1 N1D C1D 33(64)
N2D Cu1 N1D C1D 178(5)
N4 Cu1 N1D C1D 4(5)
N2 Cu1 N1D C1D -173(5)
C6D C5D C21D C26D 176(3)
C4D C5D C21D C26D -11(4)
C6D C5D C21D C22D -2(2)
C4D C5D C21D C22D 171(2)
C26D C21D C22D C23D -4(3)
C5D C21D C22D C23D 175(2)
C26D C21D C22D C7D 180(3)
C5D C21D C22D C7D -2(2)
C8D C7D C22D C23D 7(6)
C6D C7D C22D C23D -171(3)
C8D C7D C22D C21D -177(4)
C6D C7D C22D C21D 5(2)
C21D C22D C23D C24D 5(3)
C7D C22D C23D C24D -179(2)
C22D C23D C24D C25D -1(4)
C23D C24D C25D C26D -4(5)
C24D C25D C26D C21D 5(5)
C22D C21D C26D C25D -2(4)
C5D C21D C26D C25D -180(3)
N1 Cu1 N3 C11 -105(5)
N2D Cu1 N3 C11 7.4(10)
N4 Cu1 N3 C11 -178.2(3)
N1D Cu1 N3 C11 153(60)
N2 Cu1 N3 C11 -1.7(4)
N1 Cu1 N3 C14 76(5)
N2D Cu1 N3 C14 -171.3(10)
N4 Cu1 N3 C14 3.1(3)
N1D Cu1 N3 C14 -26(60)
N2 Cu1 N3 C14 179.6(4)
N1 Cu1 N4 C19 -0.6(5)
N3 Cu1 N4 C19 177.6(4)
N2D Cu1 N4 C19 -70(3)
N1D Cu1 N4 C19 -3(2)
N2 Cu1 N4 C19 62(2)
N1 Cu1 N4 C16 178.6(5)
N3 Cu1 N4 C16 -3.2(4)
N2D Cu1 N4 C16 109(3)
N1D Cu1 N4 C16 176(2)
N2 Cu1 N4 C16 -119(2)
N2 C9 C10 C11 1.7(11)
C8 C9 C10 C11 -180.0(5)
N2 C9 C10 C27 -177.3(6)
C8 C9 C10 C27 1.0(10)
N2 C9 C10 C9D 82(48)
C8 C9 C10 C9D -99(48)
N2D C9D C10 C9 -111(50)
C8D C9D C10 C9 81(46)
N2D C9D C10 C11 -11(4)
C8D C9D C10 C11 -179(2)
N2D C9D C10 C27 169(2)
C8D C9D C10 C27 1(4)
C14 N3 C11 C10 -179.3(4)
Cu1 N3 C11 C10 1.8(6)
C14 N3 C11 C12 -0.2(5)
Cu1 N3 C11 C12 -179.1(3)
C9 C10 C11 N3 -1.4(8)
C27 C10 C11 N3 177.6(4)
C9D C10 C11 N3 -3(2)
C9 C10 C11 C12 179.6(6)
C27 C10 C11 C12 -1.4(6)
C9D C10 C11 C12 178(2)
N3 C11 C12 C13 0.0(5)
C10 C11 C12 C13 179.1(4)
C11 C12 C13 C14 0.2(5)
C11 N3 C14 C15 178.9(4)
Cu1 N3 C14 C15 -2.2(6)
C11 N3 C14 C13 0.3(5)
Cu1 N3 C14 C13 179.2(3)
C12 C13 C14 N3 -0.3(5)
C12 C13 C14 C15 -178.9(4)
N3 C14 C15 C16 0.2(7)
C13 C14 C15 C16 178.6(4)
N3 C14 C15 C33 -178.0(4)
C13 C14 C15 C33 0.3(6)
C19 N4 C16 C15 -178.1(4)
Cu1 N4 C16 C15 2.5(6)
C19 N4 C16 C17 0.2(5)
Cu1 N4 C16 C17 -179.2(3)
C14 C15 C16 N4 -0.4(7)
C33 C15 C16 N4 177.9(4)
C14 C15 C16 C17 -178.5(4)
C33 C15 C16 C17 -0.2(6)
N4 C16 C17 C18 -0.7(5)
C15 C16 C17 C18 177.7(4)
C16 C17 C18 C19 0.8(5)
C16 N4 C19 C20 -179.1(4)
Cu1 N4 C19 C20 0.3(6)
C16 N4 C19 C18 0.3(5)
Cu1 N4 C19 C18 179.7(3)
C17 C18 C19 N4 -0.7(5)
C17 C18 C19 C20 178.6(4)
N1D C1D C20 C19 -3(9)
C2D C1D C20 C19 180(3)
N1D C1D C20 C1 147(63)
C2D C1D C20 C1 -31(53)
N1D C1D C20 C39 180(5)
C2D C1D C20 C39 3(7)
N4 C19 C20 C1D 4(4)
C18 C19 C20 C1D -176(4)
N4 C19 C20 C1 1.5(9)
C18 C19 C20 C1 -177.7(7)
N4 C19 C20 C39 -179.1(4)
C18 C19 C20 C39 1.6(6)
N1 C1 C20 C1D -34(56)
C2 C1 C20 C1D 147(58)
N1 C1 C20 C19 -2.8(13)
C2 C1 C20 C19 178.7(8)
N1 C1 C20 C39 177.8(7)
C2 C1 C20 C39 -0.7(14)
C9 C10 C27 C32 -98.3(7)
C11 C10 C27 C32 82.7(6)
C9D C10 C27 C32 -97(2)
C9 C10 C27 C28 81.9(7)
C11 C10 C27 C28 -97.1(5)
C9D C10 C27 C28 83(2)
C32 C27 C28 C29 -0.4(7)
C10 C27 C28 C29 179.5(4)
C27 C28 C29 C30 -1.0(7)
C28 C29 C30 C31 1.6(8)
C29 C30 C31 C32 -0.8(9)
C30 C31 C32 C27 -0.6(9)
C28 C27 C32 C31 1.1(8)
C10 C27 C32 C31 -178.7(5)
C16 C15 C33 C34 105.6(5)
C14 C15 C33 C34 -75.9(6)
C16 C15 C33 C38 -70.9(6)
C14 C15 C33 C38 107.6(5)
C38 C33 C34 C35 0.2(7)
C15 C33 C34 C35 -176.4(5)
C33 C34 C35 C36 -0.6(8)
C34 C35 C36 C37 1.2(9)
C35 C36 C37 C38 -1.3(9)
C34 C33 C38 C37 -0.3(7)
C15 C33 C38 C37 176.3(5)
C36 C37 C38 C33 0.9(8)
C1D C20 C39 C40 76(4)
C19 C20 C39 C40 -100.8(5)
C1 C20 C39 C40 78.6(8)
C1D C20 C39 C44 -104(4)
C19 C20 C39 C44 78.8(6)
C1 C20 C39 C44 -101.8(8)
C44 C39 C40 C41 1.5(8)
C20 C39 C40 C41 -178.9(5)
C39 C40 C41 C42 -0.7(9)
C40 C41 C42 C43 -0.4(9)
C41 C42 C43 C44 0.6(8)
C40 C39 C44 C43 -1.3(7)
C20 C39 C44 C43 179.1(4)
C42 C43 C44 C39 0.3(7)
